data_4339612
loop_
_publ_author_name
'Blight, Barry A.'
'Wei, Xu'
'Wisner, James A.'
'Jennings, Michael C.'

_publ_section_title
;
 [2]Pseudorotaxane and [2]rotaxane molecular shuttles: self-assembly
 through second-sphere coordination of thiocyanate ligands.
;
_journal_issue 21
_journal_name_full 'Inorganic chemistry'
_journal_page_first 8445
_journal_page_last 8447
_journal_paper_doi 10.1021/ic701021p
_journal_volume 46
_journal_year 2007
_chemical_formula_sum 'C94.5 H117.1 Cl12.9 N8 O5.7 Pd S2'
_chemical_formula_weight 2084.09
_chemical_name_systematic
; 
 ? 
;
_space_group_IT_number 9
_symmetry_cell_setting monoclinic
_symmetry_space_group_name_Hall 'C -2yc'
_symmetry_space_group_name_H-M 'C 1 c 1'
_atom_sites_solution_hydrogens geom
_atom_sites_solution_primary direct
_atom_sites_solution_secondary difmap
_audit_creation_method SHELXL-97
_cell_angle_alpha 90.00
_cell_angle_beta 124.346(2)
_cell_angle_gamma 90.00
_cell_formula_units_Z 4
_cell_length_a 25.1506(8)
_cell_length_b 23.5357(10)
_cell_length_c 21.7239(8)
_cell_measurement_reflns_used 9063
_cell_measurement_temperature 150(2)
_cell_measurement_theta_max 25.03
_cell_measurement_theta_min 1.70
_cell_volume 10617.1(7)
_computing_cell_refinement 'DENZO-SMN (Otwinowski & Minor, 1997)'
_computing_data_collection 'COLLECT (Nonius, 1997-2001)'
_computing_data_reduction DENZO-SMN
_computing_molecular_graphics 'SHELXTL/PC (Sheldrick, 2001)'
_computing_publication_material SHELXTL/PC
_computing_structure_refinement 'SHELXL-97 (Sheldrick, 1997)'
_computing_structure_solution 'SHELXS-97 (Sheldrick, 1997)'
_diffrn_ambient_temperature 150(2)
_diffrn_measured_fraction_theta_full 0.609
_diffrn_measured_fraction_theta_max 0.609
_diffrn_measurement_device_type 'Nonius Kappa-CCD'
_diffrn_measurement_method '\f scans, and \w scans with \k offsets'
_diffrn_radiation_monochromator graphite
_diffrn_radiation_source 'fine-focus sealed tube'
_diffrn_radiation_type MoK\a
_diffrn_radiation_wavelength 0.71073
_diffrn_reflns_av_R_equivalents 0.0690
_diffrn_reflns_av_sigmaI/netI 0.0823
_diffrn_reflns_limit_h_max 28
_diffrn_reflns_limit_h_min -28
_diffrn_reflns_limit_k_max 28
_diffrn_reflns_limit_k_min -28
_diffrn_reflns_limit_l_max 25
_diffrn_reflns_limit_l_min -25
_diffrn_reflns_number 37985
_diffrn_reflns_theta_full 25.02
_diffrn_reflns_theta_max 25.02
_diffrn_reflns_theta_min 2.78
_diffrn_standards_number 0
_exptl_absorpt_coefficient_mu 0.590
_exptl_absorpt_correction_T_max 0.8428
_exptl_absorpt_correction_T_min 0.8089
_exptl_absorpt_correction_type multi-scan
_exptl_absorpt_process_details 'DENZO-SMN (Otwinowski & Minor, 1997)'
_exptl_crystal_colour orange
_exptl_crystal_density_diffrn 1.304
_exptl_crystal_density_method 'not measured'
_exptl_crystal_description pyramid
_exptl_crystal_F_000 4332
_exptl_crystal_size_max 0.38
_exptl_crystal_size_mid 0.35
_exptl_crystal_size_min 0.30
_refine_diff_density_max 0.594
_refine_diff_density_min -0.717
_refine_diff_density_rms 0.086
_refine_ls_abs_structure_details 'Flack H D (1983), Acta Cryst. A39, 876-881'
_refine_ls_abs_structure_Flack 0.45(7)
_refine_ls_extinction_coef 0.0071(8)
_refine_ls_extinction_expression Fc^*^=kFc[1+0.001xFc^2^\l^3^/sin(2\q)]^-1/4^
_refine_ls_extinction_method SHELXL
_refine_ls_goodness_of_fit_ref 1.035
_refine_ls_hydrogen_treatment constr
_refine_ls_matrix_type full
_refine_ls_number_parameters 1153
_refine_ls_number_reflns 10538
_refine_ls_number_restraints 35
_refine_ls_restrained_S_all 1.208
_refine_ls_R_factor_all 0.1380
_refine_ls_R_factor_gt 0.0948
_refine_ls_shift/su_max 0.294
_refine_ls_shift/su_mean 0.025
_refine_ls_structure_factor_coef Fsqd
_refine_ls_weighting_details 'calc w=1/[\s^2^(Fo^2^)+(0.1509P)^2^+41.5934P] where P=(Fo^2^+2Fc^2^)/3'
_refine_ls_weighting_scheme calc
_refine_ls_wR_factor_gt 0.2385
_refine_ls_wR_factor_ref 0.2716
_reflns_number_gt 7485
_reflns_number_total 10538
_reflns_threshold_expression I>2\s(I)
_cod_data_source_file ic701021p-file001.cif
_cod_data_source_block hklf5
_cod_depositor_comments
;
The following automatic conversions were performed:

'_symmetry_cell_setting' value 'Monoclinic' changed to 'monoclinic'
according to
/usr/data/users/saulius/automatic-downloads/retrospective/ACS/lib/dictionaries/cif_core.dic
dictionary named 'cif_core.dic' version 2.4.2 from 2011-04-26.

Automatic conversion script
Id: cif_fix_values 2281 2013-09-26 08:29:07Z andrius 
;
_cod_original_sg_symbol_H-M Cc
_cod_original_formula_sum 'C94.50 H117.10 Cl12.90 N8 O5.70 Pd S2'
_cod_database_code 4339612

loop_
_symmetry_equiv_pos_as_xyz
'x, y, z'
'x, -y, z+1/2'
'x+1/2, y+1/2, z'
'x+1/2, -y+1/2, z+1/2'

loop_
_atom_site_label
_atom_site_type_symbol
_atom_site_fract_x
_atom_site_fract_y
_atom_site_fract_z
_atom_site_U_iso_or_equiv
_atom_site_adp_type
_atom_site_occupancy
_atom_site_symmetry_multiplicity
_atom_site_calc_flag
_atom_site_refinement_flags
_atom_site_disorder_assembly
_atom_site_disorder_group
Pd Pd 1.55546(6) 0.12563(7) 1.08946(8) 0.0467(4) Uani 1 1 d . . .
S1 S 1.4688(2) 0.1114(3) 1.0997(4) 0.0669(17) Uani 1 1 d . . .
C2 C 1.4088(8) 0.0931(8) 1.0161(12) 0.053(4) Uani 1 1 d . . .
N3 N 1.3642(8) 0.0870(8) 0.9528(13) 0.071(5) Uani 1 1 d . . .
S4 S 1.6493(2) 0.1394(3) 1.0949(4) 0.0717(19) Uani 1 1 d . . .
C5 C 1.6253(9) 0.1585(9) 1.0081(17) 0.068(7) Uani 1 1 d . . .
N6 N 1.6118(9) 0.1712(8) 0.9518(12) 0.063(4) Uani 1 1 d . . .
N87 N 1.4981(5) 0.1251(6) 0.9764(6) 0.067(6) Uani 1 1 d G . .
C88 C 1.4666(7) 0.1741(5) 0.9367(9) 0.067(6) Uani 1 1 d G . .
H88A H 1.4704 0.2081 0.9625 0.080 Uiso 1 1 calc R . .
C89 C 1.4296(7) 0.1734(8) 0.8592(9) 0.079(7) Uani 1 1 d G . .
H89A H 1.4081 0.2069 0.8321 0.094 Uiso 1 1 calc R . .
C90 C 1.4241(7) 0.1237(10) 0.8215(6) 0.088(9) Uani 1 1 d G . .
H90A H 1.3988 0.1233 0.7685 0.105 Uiso 1 1 calc R . .
C91 C 1.4556(8) 0.0747(8) 0.8612(9) 0.103(12) Uani 1 1 d G . .
H91A H 1.4518 0.0407 0.8354 0.123 Uiso 1 1 calc R . .
C92 C 1.4926(7) 0.0754(5) 0.9387(9) 0.085(8) Uani 1 1 d G . .
H92A H 1.5142 0.0419 0.9658 0.102 Uiso 1 1 calc R . .
N94 N 1.6121(4) 0.1256(4) 1.2013(5) 0.041(4) Uani 1 1 d G . .
C95 C 1.6365(4) 0.0749(3) 1.2406(6) 0.046(4) Uani 1 1 d G . .
H95A H 1.6263 0.0399 1.2144 0.056 Uiso 1 1 calc R . .
C96 C 1.6759(5) 0.0755(4) 1.3180(6) 0.053(4) Uani 1 1 d G . .
H96A H 1.6925 0.0409 1.3448 0.063 Uiso 1 1 calc R . .
C97 C 1.6908(4) 0.1267(5) 1.3563(5) 0.047(5) Uani 1 1 d G . .
H97A H 1.7178 0.1272 1.4092 0.057 Uiso 1 1 calc R . .
C98 C 1.6665(5) 0.1774(4) 1.3170(6) 0.049(5) Uani 1 1 d G . .
H98A H 1.6767 0.2124 1.3432 0.059 Uiso 1 1 calc R . .
C99 C 1.6271(4) 0.1768(3) 1.2396(6) 0.045(4) Uani 1 1 d G . .
H99A H 1.6104 0.2114 1.2128 0.054 Uiso 1 1 calc R . .
C11 C 1.5132(13) -0.2606(11) 0.848(2) 0.087(10) Uani 1 1 d . . .
H11A H 1.5498 -0.2723 0.8461 0.105 Uiso 1 1 calc R . .
H11B H 1.4902 -0.2952 0.8470 0.105 Uiso 1 1 calc R . .
C12 C 1.4717(12) -0.2261(12) 0.7881(18) 0.079(7) Uani 1 1 d . . .
H12A H 1.4312 -0.2218 0.7851 0.095 Uiso 1 1 calc R . .
H12B H 1.4612 -0.2454 0.7419 0.095 Uiso 1 1 calc R . .
C13 C 1.4990(11) -0.1644(9) 0.7905(16) 0.073(7) Uani 1 1 d . . .
H13A H 1.5359 -0.1682 0.7861 0.088 Uiso 1 1 calc R . .
H13B H 1.4651 -0.1423 0.7471 0.088 Uiso 1 1 calc R . .
C14 C 1.5194(9) -0.1336(8) 0.8571(13) 0.056(5) Uani 1 1 d . . .
C15 C 1.5660(9) -0.1707(8) 0.9260(13) 0.059(5) Uani 1 1 d . . .
H15A H 1.6063 -0.1763 0.9286 0.071 Uiso 1 1 calc R . .
H15B H 1.5771 -0.1501 0.9715 0.071 Uiso 1 1 calc R . .
C16 C 1.5396(11) -0.2263(10) 0.9250(16) 0.072(6) Uani 1 1 d . . .
H16A H 1.5382 -0.2407 0.9649 0.087 Uiso 1 1 calc R . .
C17 C 1.4582(11) -0.1108(9) 0.8573(17) 0.067(8) Uani 1 1 d . . .
C18 C 1.4042(10) -0.0995(9) 0.7987(15) 0.057(6) Uani 1 1 d . . .
H18A H 1.3982 -0.1072 0.7522 0.068 Uiso 1 1 calc R . .
C19 C 1.3514(9) -0.0758(8) 0.7980(14) 0.057(5) Uani 1 1 d . . .
C20 C 1.3639(12) -0.0594(9) 0.8656(18) 0.069(8) Uani 1 1 d . . .
C21 C 1.4224(9) -0.0726(8) 0.9327(14) 0.059(6) Uani 1 1 d . . .
C22 C 1.4718(9) -0.0970(9) 0.9260(14) 0.061(5) Uani 1 1 d . . .
H22A H 1.5138 -0.1035 0.9694 0.073 Uiso 1 1 calc R . .
C23 C 1.2892(11) -0.0639(13) 0.7287(19) 0.084(8) Uani 1 1 d . . .
H23A H 1.2908 -0.0748 0.6862 0.127 Uiso 1 1 calc R . .
H23B H 1.2797 -0.0233 0.7259 0.127 Uiso 1 1 calc R . .
H23C H 1.2555 -0.0858 0.7276 0.127 Uiso 1 1 calc R . .
C24 C 1.4353(10) -0.0563(11) 1.0041(13) 0.071(6) Uani 1 1 d . . .
H24A H 1.3959 -0.0413 0.9971 0.106 Uiso 1 1 calc R . .
H24B H 1.4688 -0.0270 1.0266 0.106 Uiso 1 1 calc R . .
H24C H 1.4500 -0.0895 1.0370 0.106 Uiso 1 1 calc R . .
N25 N 1.3137(7) -0.0310(7) 0.8677(10) 0.053(4) Uani 1 1 d . . .
H25A H 1.3238 0.0020 0.8906 0.064 Uiso 1 1 calc R . .
C26 C 1.2550(12) -0.0494(9) 0.8390(19) 0.073(9) Uani 1 1 d . . .
O27 O 1.2318(7) -0.0957(6) 0.8086(12) 0.078(5) Uani 1 1 d . . .
C28 C 1.2110(9) -0.0022(8) 0.8352(12) 0.046(5) Uani 1 1 d . . .
C29 C 1.2184(8) 0.0554(10) 0.8228(12) 0.060(6) Uani 1 1 d . . .
H29A H 1.2480 0.0656 0.8108 0.072 Uiso 1 1 calc R . .
C30 C 1.1849(9) 0.0936(9) 0.8278(13) 0.057(5) Uani 1 1 d . . .
C31 C 1.1318(10) 0.0800(9) 0.8320(16) 0.066(7) Uani 1 1 d . . .
H31A H 1.1044 0.1094 0.8286 0.079 Uiso 1 1 calc R . .
C32 C 1.1197(7) 0.0236(10) 0.8412(12) 0.050(5) Uani 1 1 d . . .
C33 C 1.1595(9) -0.0199(11) 0.8417(15) 0.066(7) Uani 1 1 d . . .
H33A H 1.1523 -0.0589 0.8461 0.080 Uiso 1 1 calc R . .
C34 C 1.0689(9) 0.0079(10) 0.8576(14) 0.060(6) Uani 1 1 d . . .
C35 C 1.0179(10) -0.0282(10) 0.785(2) 0.090(9) Uani 1 1 d . . .
H35A H 0.9835 -0.0416 0.7900 0.134 Uiso 1 1 calc R . .
H35B H 1.0396 -0.0608 0.7806 0.134 Uiso 1 1 calc R . .
H35C H 0.9994 -0.0042 0.7408 0.134 Uiso 1 1 calc R . .
C36 C 1.0310(11) 0.0608(11) 0.8537(17) 0.079(8) Uani 1 1 d . . .
H36A H 0.9976 0.0495 0.8613 0.118 Uiso 1 1 calc R . .
H36B H 1.0109 0.0788 0.8048 0.118 Uiso 1 1 calc R . .
H36C H 1.0605 0.0878 0.8927 0.118 Uiso 1 1 calc R . .
C37 C 1.0990(13) -0.0218(14) 0.9296(18) 0.096(10) Uani 1 1 d . . .
H37A H 1.0656 -0.0337 0.9369 0.144 Uiso 1 1 calc R . .
H37B H 1.1292 0.0039 0.9700 0.144 Uiso 1 1 calc R . .
H37C H 1.1223 -0.0552 0.9297 0.144 Uiso 1 1 calc R . .
C38 C 1.1904(8) 0.1571(7) 0.8130(11) 0.042(4) Uani 1 1 d . . .
O39 O 1.1470(5) 0.1911(6) 0.7820(9) 0.061(4) Uani 1 1 d . . .
N40 N 1.2568(7) 0.1702(6) 0.8455(11) 0.052(4) Uani 1 1 d . . .
H40A H 1.2860 0.1436 0.8701 0.063 Uiso 1 1 calc R . .
C41 C 1.2770(7) 0.2271(7) 0.8387(11) 0.045(4) Uani 1 1 d . . .
C42 C 1.3140(8) 0.2558(7) 0.9071(12) 0.051(4) Uani 1 1 d . . .
C43 C 1.3396(7) 0.3102(7) 0.9014(12) 0.049(5) Uani 1 1 d . . .
H43A H 1.3676 0.3317 0.9452 0.059 Uiso 1 1 calc R . .
C44 C 1.3229(7) 0.3311(8) 0.8313(14) 0.057(6) Uani 1 1 d . . .
C45 C 1.2865(7) 0.2984(7) 0.7666(12) 0.049(4) Uani 1 1 d . . .
H45A H 1.2782 0.3116 0.7206 0.059 Uiso 1 1 calc R . .
C46 C 1.2625(8) 0.2459(8) 0.7706(12) 0.056(5) Uani 1 1 d . . .
C47 C 1.3256(11) 0.2370(11) 0.9728(15) 0.078(6) Uani 1 1 d . . .
H47A H 1.3047 0.2001 0.9651 0.116 Uiso 1 1 calc R . .
H47B H 1.3084 0.2643 0.9913 0.116 Uiso 1 1 calc R . .
H47C H 1.3722 0.2330 1.0093 0.116 Uiso 1 1 calc R . .
C48 C 1.2224(10) 0.2094(9) 0.6992(14) 0.067(5) Uani 1 1 d . . .
H48A H 1.2156 0.2306 0.6565 0.101 Uiso 1 1 calc R . .
H48B H 1.1806 0.2005 0.6906 0.101 Uiso 1 1 calc R . .
H48C H 1.2455 0.1741 0.7053 0.101 Uiso 1 1 calc R . .
C49 C 1.3571(7) 0.3845(7) 0.8298(11) 0.043(4) Uani 1 1 d . . .
C50 C 1.3726(8) 0.4272(9) 0.8932(13) 0.060(5) Uani 1 1 d . . .
H50A H 1.3321 0.4363 0.8887 0.072 Uiso 1 1 calc R . .
H50B H 1.4017 0.4083 0.9419 0.072 Uiso 1 1 calc R . .
C51 C 1.4018(10) 0.4791(9) 0.8927(16) 0.068(6) Uani 1 1 d . . .
H51A H 1.4420 0.4707 0.8962 0.082 Uiso 1 1 calc R . .
H51B H 1.4130 0.5024 0.9364 0.082 Uiso 1 1 calc R . .
C52 C 1.3539(11) 0.5133(10) 0.818(2) 0.088(10) Uani 1 1 d . . .
H52A H 1.3151 0.5243 0.8167 0.106 Uiso 1 1 calc R . .
H52B H 1.3750 0.5483 0.8171 0.106 Uiso 1 1 calc R . .
C53 C 1.3348(10) 0.4768(10) 0.7527(16) 0.074(7) Uani 1 1 d . . .
H53A H 1.3725 0.4722 0.7498 0.089 Uiso 1 1 calc R . .
H53B H 1.3008 0.4966 0.7068 0.089 Uiso 1 1 calc R . .
C54 C 1.3099(8) 0.4176(8) 0.7546(14) 0.060(5) Uani 1 1 d . . .
H54A H 1.3034 0.3948 0.7125 0.072 Uiso 1 1 calc R . .
H54B H 1.2676 0.4217 0.7474 0.072 Uiso 1 1 calc R . .
C55 C 1.4209(8) 0.3637(7) 0.8397(14) 0.049(5) Uani 1 1 d . . .
C56 C 1.4194(9) 0.3497(9) 0.7789(16) 0.062(6) Uani 1 1 d . . .
H56A H 1.3817 0.3587 0.7315 0.074 Uiso 1 1 calc R . .
C57 C 1.4703(9) 0.3225(8) 0.7806(13) 0.054(4) Uani 1 1 d . . .
C58 C 1.5253(7) 0.3159(8) 0.8509(14) 0.057(6) Uani 1 1 d . . .
C59 C 1.5294(7) 0.3287(8) 0.9150(11) 0.048(4) Uani 1 1 d . . .
C60 C 1.4766(7) 0.3546(7) 0.9082(12) 0.048(4) Uani 1 1 d . . .
H60A H 1.4793 0.3663 0.9518 0.058 Uiso 1 1 calc R . .
C61 C 1.4628(9) 0.3089(11) 0.7136(13) 0.070(6) Uani 1 1 d . . .
H61A H 1.4191 0.3188 0.6718 0.105 Uiso 1 1 calc R . .
H61B H 1.4700 0.2681 0.7124 0.105 Uiso 1 1 calc R . .
H61C H 1.4941 0.3304 0.7096 0.105 Uiso 1 1 calc R . .
C62 C 1.5914(7) 0.3226(9) 0.9930(11) 0.057(4) Uani 1 1 d . . .
H62A H 1.6247 0.3050 0.9893 0.086 Uiso 1 1 calc R . .
H62B H 1.5831 0.2987 1.0238 0.086 Uiso 1 1 calc R . .
H62C H 1.6059 0.3602 1.0160 0.086 Uiso 1 1 calc R . .
N63 N 1.5804(7) 0.2843(8) 0.8594(11) 0.058(4) Uani 1 1 d . . .
H63A H 1.5927 0.2528 0.8857 0.069 Uiso 1 1 calc R . .
C64 C 1.6119(9) 0.3001(7) 0.8307(16) 0.066(7) Uani 1 1 d . . .
O65 O 1.6032(7) 0.3476(7) 0.7986(12) 0.077(5) Uani 1 1 d . . .
C66 C 1.6540(9) 0.2532(9) 0.8277(12) 0.051(5) Uani 1 1 d . . .
C67 C 1.6367(8) 0.1986(7) 0.8270(12) 0.047(4) Uani 1 1 d . . .
H67A H 1.5997 0.1900 0.8267 0.057 Uiso 1 1 calc R . .
C68 C 1.6761(8) 0.1534(7) 0.8268(11) 0.043(4) Uani 1 1 d . . .
C69 C 1.7312(7) 0.1702(7) 0.8283(10) 0.040(4) Uani 1 1 d . . .
H69A H 1.7561 0.1415 0.8252 0.049 Uiso 1 1 calc R . .
C70 C 1.7503(7) 0.2259(9) 0.8340(12) 0.053(5) Uani 1 1 d . . .
C71 C 1.7073(9) 0.2690(7) 0.8310(13) 0.050(5) Uani 1 1 d U . .
H71A H 1.7167 0.3082 0.8313 0.060 Uiso 1 1 calc R . .
C72 C 1.8088(11) 0.2425(10) 0.839(2) 0.069(7) Uani 1 1 d . . .
C73 C 1.7853(11) 0.2796(11) 0.7609(19) 0.088(8) Uani 1 1 d . . .
H73A H 1.7587 0.3119 0.7563 0.133 Uiso 1 1 calc R . .
H73B H 1.7602 0.2548 0.7173 0.133 Uiso 1 1 calc R . .
H73C H 1.8233 0.2935 0.7637 0.133 Uiso 1 1 calc R . .
C74 C 1.8491(8) 0.2833(10) 0.8994(16) 0.085(8) Uani 1 1 d . . .
H74A H 1.8625 0.2664 0.9474 0.128 Uiso 1 1 calc R . .
H74B H 1.8243 0.3179 0.8912 0.128 Uiso 1 1 calc R . .
H74C H 1.8873 0.2926 0.8999 0.128 Uiso 1 1 calc R . .
C75 C 1.8485(11) 0.1916(11) 0.8411(18) 0.087(9) Uani 1 1 d . . .
H75A H 1.8635 0.1688 0.8858 0.131 Uiso 1 1 calc R . .
H75B H 1.8856 0.2056 0.8421 0.131 Uiso 1 1 calc R . .
H75C H 1.8214 0.1681 0.7966 0.131 Uiso 1 1 calc R . .
C76 C 1.6630(9) 0.0925(10) 0.8272(13) 0.059(6) Uani 1 1 d . . .
O77 O 1.6752(6) 0.0582(5) 0.7979(8) 0.055(3) Uani 1 1 d . . .
N78 N 1.6296(6) 0.0832(6) 0.8599(9) 0.043(3) Uani 1 1 d . . .
H78A H 1.6255 0.1113 0.8836 0.051 Uiso 1 1 calc R . .
C79 C 1.6017(7) 0.0291(7) 0.8561(10) 0.043(4) Uani 1 1 d . . .
C80 C 1.5496(9) 0.0079(8) 0.7903(12) 0.057(5) Uani 1 1 d . . .
C81 C 1.5246(8) -0.0454(10) 0.7932(13) 0.063(6) Uani 1 1 d . . .
H81A H 1.4883 -0.0611 0.7491 0.076 Uiso 1 1 calc R . .
C82 C 1.5534(9) -0.0754(8) 0.8611(11) 0.050(4) Uani 1 1 d . . .
C83 C 1.6064(9) -0.0560(8) 0.9240(11) 0.050(4) Uani 1 1 d . . .
H83A H 1.6271 -0.0776 0.9686 0.060 Uiso 1 1 calc R . .
C84 C 1.6308(9) -0.0019(7) 0.9219(12) 0.056(5) Uani 1 1 d . . .
C85 C 1.5183(9) 0.0420(11) 0.7194(13) 0.068(6) Uani 1 1 d . . .
H85A H 1.4817 0.0207 0.6788 0.101 Uiso 1 1 calc R . .
H85B H 1.5497 0.0492 0.7072 0.101 Uiso 1 1 calc R . .
H85C H 1.5030 0.0782 0.7262 0.101 Uiso 1 1 calc R . .
C86 C 1.6922(9) 0.0178(9) 0.9967(13) 0.066(5) Uani 1 1 d . . .
H86A H 1.7057 0.0550 0.9900 0.099 Uiso 1 1 calc R . .
H86B H 1.7268 -0.0099 1.0127 0.099 Uiso 1 1 calc R . .
H86C H 1.6829 0.0206 1.0348 0.099 Uiso 1 1 calc R . .
C200 C 1.2586(18) 0.827(2) 0.588(2) 0.144(19) Uani 1 1 d . . .
H20A H 1.2524 0.8422 0.6263 0.173 Uiso 1 1 calc R . .
Cl21 Cl 1.2204(5) 0.7465(5) 0.5537(7) 0.127(3) Uani 1 1 d . . .
Cl22 Cl 1.2028(6) 0.8602(7) 0.4988(8) 0.153(5) Uani 1 1 d . . .
Cl23 Cl 1.3268(4) 0.8208(5) 0.6182(5) 0.106(3) Uani 1 1 d . . .
C300 C 1.346(3) 0.395(2) 0.533(4) 0.19(3) Uani 1 1 d . . .
H30A H 1.3838 0.3731 0.5436 0.232 Uiso 1 1 calc R . .
Cl31 Cl 1.3267(5) 0.4357(5) 0.4640(7) 0.121(3) Uani 1 1 d . . .
Cl32 Cl 1.2946(5) 0.3469(6) 0.5304(7) 0.140(4) Uani 1 1 d . . .
Cl33 Cl 1.3749(5) 0.4392(5) 0.6160(6) 0.123(3) Uani 1 1 d . . .
C400 C 1.1630(14) 0.4119(13) 0.1583(16) 0.079(7) Uani 1 1 d . . .
H40B H 1.1837 0.4211 0.2122 0.095 Uiso 1 1 calc R . .
Cl41 Cl 1.1256(4) 0.4675(4) 0.1057(5) 0.098(2) Uani 1 1 d . . .
Cl42 Cl 1.2227(3) 0.3875(3) 0.1414(5) 0.0850(19) Uani 1 1 d . . .
Cl43 Cl 1.1076(4) 0.3515(4) 0.1297(5) 0.103(2) Uani 1 1 d . . .
C500 C 1.0846(13) 0.1199(10) 0.137(2) 0.26(6) Uani 1 1 d D A 1
H50C H 1.0993 0.1246 0.1900 0.316 Uiso 1 1 calc R A 1
Cl51 Cl 1.1190(14) 0.1685(16) 0.116(2) 0.46(7) Uani 0.50 1 d PD A 1
Cl52 Cl 1.1073(11) 0.0546(12) 0.1254(15) 0.19(2) Uani 0.50 1 d PD A 1
Cl53 Cl 1.0044(12) 0.1218(17) 0.082(4) 1.1(3) Uani 0.50 1 d PD A 1
Cl54 Cl 1.1247(9) 0.0954(18) 0.1042(17) 0.38(5) Uani 0.50 1 d PD B 2
Cl55 Cl 1.066(2) 0.1891(8) 0.1165(16) 0.21(2) Uani 0.50 1 d PD C 2
Cl56 Cl 1.0224(7) 0.0837(7) 0.1171(12) 0.123(7) Uani 0.50 1 d PD D 2
C601 C 1.321(2) 0.0158(17) 0.602(5) 0.20(3) Uani 1 1 d D . .
H60B H 1.3649 0.0250 0.6444 0.306 Uiso 1 1 calc R . .
H60C H 1.3227 0.0002 0.5614 0.306 Uiso 1 1 calc R . .
H60D H 1.3022 -0.0123 0.6177 0.306 Uiso 1 1 calc R . .
C602 C 1.242(2) 0.0581(17) 0.610(4) 0.28(6) Uani 1 1 d D . .
H60E H 1.1956 0.0513 0.5731 0.416 Uiso 1 1 calc R . .
H60F H 1.2467 0.0871 0.6456 0.416 Uiso 1 1 calc R . .
H60G H 1.2622 0.0227 0.6372 0.416 Uiso 1 1 calc R . .
C603 C 1.273(4) 0.079(3) 0.571(4) 0.27(5) Uani 1 1 d D . .
H60H H 1.2454 0.0871 0.5166 0.327 Uiso 1 1 calc R . .
O604 O 1.329(3) 0.107(4) 0.614(2) 0.36(7) Uani 1 1 d . . .
C605 C 1.3269(14) 0.173(3) 0.595(3) 0.30(7) Uani 1 1 d D . .
H60I H 1.3303 0.1965 0.6354 0.363 Uiso 1 1 calc R . .
C606 C 1.2714(19) 0.196(4) 0.520(2) 0.37(10) Uani 1 1 d D . .
H60J H 1.2737 0.2380 0.5203 0.550 Uiso 1 1 calc R . .
H60K H 1.2304 0.1848 0.5116 0.550 Uiso 1 1 calc R . .
H60L H 1.2743 0.1814 0.4799 0.550 Uiso 1 1 calc R . .
C607 C 1.3909(18) 0.179(4) 0.601(5) 0.40(9) Uani 1 1 d D . .
H60M H 1.3980 0.2184 0.5940 0.603 Uiso 1 1 calc R . .
H60N H 1.3889 0.1552 0.5623 0.603 Uiso 1 1 calc R . .
H60O H 1.4265 0.1656 0.6502 0.603 Uiso 1 1 calc R . .
C700 C 1.517(3) 0.3528(17) 1.152(4) 0.12(4) Uiso 0.30 1 d PD E 1
H70A H 1.5487 0.3438 1.2061 0.143 Uiso 0.30 1 calc PR E 1
Cl71 Cl 1.4481(19) 0.3612(16) 1.145(3) 0.106(9) Uani 0.30 1 d PD E 1
Cl72 Cl 1.5568(16) 0.3944(15) 1.131(2) 0.102(9) Uani 0.30 1 d PD E 1
Cl73 Cl 1.5058(9) 0.2915(8) 1.1095(15) 0.137(8) Uani 0.30 1 d PD E 1
C801 C 1.3949(17) 0.3658(18) 1.1849(16) 0.088(13) Uani 0.70 1 d PD F 2
H80B H 1.4380 0.3531 1.2253 0.133 Uiso 0.70 1 calc PR F 2
H80C H 1.3688 0.3329 1.1560 0.133 Uiso 0.70 1 calc PR F 2
H80D H 1.3743 0.3853 1.2061 0.133 Uiso 0.70 1 calc PR F 2
C802 C 1.3290(16) 0.4061(19) 1.067(2) 0.102(16) Uani 0.70 1 d PD F 2
H80E H 1.3043 0.4291 1.0803 0.154 Uiso 0.70 1 calc PR F 2
H80F H 1.3152 0.3664 1.0608 0.154 Uiso 0.70 1 calc PR F 2
H80G H 1.3215 0.4202 1.0203 0.154 Uiso 0.70 1 calc PR F 2
C803 C 1.4009(18) 0.410(3) 1.129(3) 0.25(7) Uani 0.70 1 d PD F 2
H80H H 1.4245 0.4473 1.1470 0.302 Uiso 0.70 1 calc PR F 2
O804 O 1.4234(11) 0.3559(10) 1.0947(18) 0.061(5) Uani 0.70 1 d P F 2
C805 C 1.4860(19) 0.3478(12) 1.130(3) 0.14(3) Uani 0.70 1 d PD F 2
H80I H 1.5023 0.3436 1.1836 0.162 Uiso 0.70 1 calc PR F 2
C806 C 1.5257(13) 0.3974(9) 1.1279(16) 0.051(8) Uani 0.70 1 d PD F 2
H80J H 1.5171 0.4323 1.1454 0.077 Uiso 0.70 1 calc PR F 2
H80K H 1.5134 0.4028 1.0767 0.077 Uiso 0.70 1 calc PR F 2
H80L H 1.5717 0.3883 1.1603 0.077 Uiso 0.70 1 calc PR F 2
C807 C 1.5058(9) 0.2915(8) 1.1095(15) 0.137(8) Uani 0.70 1 d PD F 2
H80M H 1.4841 0.2593 1.1149 0.205 Uiso 0.70 1 calc PR F 2
H80N H 1.5526 0.2865 1.1430 0.205 Uiso 0.70 1 calc PR F 2
H80O H 1.4933 0.2936 1.0579 0.205 Uiso 0.70 1 calc PR F 2

loop_
_atom_site_aniso_label
_atom_site_aniso_U_11
_atom_site_aniso_U_22
_atom_site_aniso_U_33
_atom_site_aniso_U_23
_atom_site_aniso_U_13
_atom_site_aniso_U_12
Pd 0.0507(6) 0.0412(7) 0.0455(9) -0.0015(8) 0.0255(6) -0.0024(6)
S1 0.049(2) 0.088(4) 0.060(4) -0.006(3) 0.029(3) -0.011(2)
C2 0.063(9) 0.031(10) 0.052(13) 0.004(8) 0.024(10) -0.003(7)
N3 0.073(9) 0.042(11) 0.076(15) -0.006(9) 0.030(10) -0.007(7)
S4 0.057(2) 0.115(6) 0.042(3) 0.002(3) 0.027(2) -0.004(3)
C5 0.060(10) 0.048(12) 0.11(2) -0.022(13) 0.055(13) -0.010(8)
N6 0.094(11) 0.053(11) 0.061(12) 0.003(9) 0.054(10) -0.004(8)
N87 0.075(10) 0.085(17) 0.046(12) -0.032(11) 0.036(10) -0.018(9)
C88 0.061(9) 0.052(14) 0.061(15) 0.018(11) 0.019(10) 0.002(8)
C89 0.085(13) 0.060(18) 0.08(2) 0.027(16) 0.037(14) 0.004(12)
C90 0.080(14) 0.12(3) 0.041(17) 0.019(17) 0.019(13) -0.012(14)
C91 0.13(2) 0.13(3) 0.08(2) -0.06(2) 0.08(2) -0.05(2)
C92 0.076(12) 0.12(2) 0.078(18) -0.015(15) 0.054(13) -0.032(13)
N94 0.033(6) 0.030(8) 0.048(11) -0.008(6) 0.015(7) -0.008(5)
C95 0.059(8) 0.036(10) 0.048(12) 0.010(8) 0.032(9) 0.001(7)
C96 0.067(9) 0.042(11) 0.055(13) 0.008(9) 0.038(10) 0.003(8)
C97 0.040(8) 0.058(14) 0.038(12) 0.005(9) 0.018(8) -0.008(7)
C98 0.052(8) 0.038(11) 0.061(14) -0.009(9) 0.034(9) 0.001(7)
C99 0.053(8) 0.026(9) 0.056(12) 0.012(8) 0.031(9) 0.012(6)
C11 0.106(16) 0.050(15) 0.15(3) 0.030(16) 0.10(2) 0.014(12)
C12 0.095(13) 0.066(17) 0.09(2) 0.008(15) 0.064(15) 0.011(12)
C13 0.079(11) 0.049(12) 0.12(2) -0.014(13) 0.073(15) -0.015(10)
C14 0.069(10) 0.054(13) 0.075(15) 0.002(11) 0.059(11) 0.007(9)
C15 0.077(10) 0.036(10) 0.073(15) 0.005(9) 0.048(11) -0.004(8)
C16 0.085(12) 0.059(14) 0.087(18) -0.008(12) 0.058(13) -0.013(10)
C17 0.076(13) 0.056(13) 0.12(2) 0.018(13) 0.087(17) 0.026(10)
C18 0.065(11) 0.039(11) 0.089(18) -0.021(11) 0.057(13) -0.012(9)
C19 0.065(10) 0.037(11) 0.086(16) -0.016(10) 0.052(12) -0.014(8)
C20 0.092(15) 0.027(11) 0.13(3) -0.014(13) 0.092(19) 0.000(10)
C21 0.071(11) 0.043(10) 0.100(18) 0.006(10) 0.069(13) 0.012(8)
C22 0.061(9) 0.053(12) 0.090(17) 0.021(11) 0.056(11) 0.020(8)
C23 0.078(13) 0.074(17) 0.11(3) -0.008(16) 0.056(16) 0.000(11)
C24 0.071(10) 0.076(16) 0.055(14) 0.020(12) 0.030(10) 0.029(10)
N25 0.052(7) 0.033(9) 0.077(13) -0.010(8) 0.038(8) -0.007(7)
C26 0.092(14) 0.020(13) 0.15(3) 0.017(13) 0.097(19) 0.008(10)
O27 0.073(8) 0.038(9) 0.142(18) -0.009(9) 0.072(11) -0.004(6)
C28 0.067(9) 0.020(11) 0.057(13) 0.014(8) 0.039(10) 0.011(7)
C29 0.038(7) 0.069(16) 0.078(15) -0.024(12) 0.035(9) -0.029(8)
C30 0.050(9) 0.047(14) 0.070(14) -0.007(10) 0.032(10) -0.026(9)
C31 0.070(10) 0.027(12) 0.10(2) -0.020(11) 0.050(13) 0.003(8)
C32 0.042(8) 0.045(14) 0.061(14) 0.012(10) 0.028(9) 0.001(8)
C33 0.059(10) 0.042(17) 0.076(18) 0.014(13) 0.025(11) -0.011(9)
C34 0.066(11) 0.040(15) 0.065(18) 0.014(12) 0.032(12) 0.005(9)
C35 0.068(11) 0.053(14) 0.16(3) -0.027(15) 0.075(16) -0.025(10)
C36 0.079(12) 0.055(15) 0.12(2) 0.040(14) 0.070(15) 0.022(10)
C37 0.095(15) 0.11(2) 0.11(2) 0.048(19) 0.069(17) 0.010(14)
C38 0.046(8) 0.026(9) 0.055(11) 0.014(8) 0.030(8) 0.008(7)
O39 0.032(5) 0.042(8) 0.088(11) -0.004(7) 0.020(6) 0.000(5)
N40 0.044(7) 0.023(8) 0.086(14) -0.019(8) 0.035(8) -0.024(6)
C41 0.042(7) 0.019(8) 0.070(13) -0.006(8) 0.029(8) -0.010(6)
C42 0.062(9) 0.029(9) 0.068(13) 0.011(8) 0.041(10) 0.004(7)
C43 0.053(8) 0.023(9) 0.083(14) -0.016(9) 0.046(9) -0.013(6)
C44 0.039(8) 0.033(11) 0.103(18) -0.004(11) 0.042(10) -0.001(7)
C45 0.041(7) 0.026(9) 0.074(13) 0.004(8) 0.029(8) -0.010(6)
C46 0.060(9) 0.031(10) 0.081(15) -0.004(9) 0.042(10) -0.022(7)
C47 0.082(12) 0.067(15) 0.089(19) -0.015(13) 0.051(13) -0.013(10)
C48 0.088(12) 0.041(11) 0.070(15) -0.016(10) 0.042(12) -0.017(9)
C49 0.046(7) 0.020(9) 0.065(13) 0.006(8) 0.034(8) 0.004(6)
C50 0.049(8) 0.059(12) 0.083(15) -0.023(11) 0.044(10) -0.010(8)
C51 0.072(10) 0.044(12) 0.11(2) -0.018(12) 0.067(14) -0.012(9)
C52 0.075(12) 0.036(13) 0.16(3) -0.022(16) 0.069(18) -0.011(10)
C53 0.069(10) 0.054(13) 0.11(2) 0.010(13) 0.058(13) 0.004(9)
C54 0.050(8) 0.035(11) 0.079(16) 0.004(10) 0.027(9) 0.012(7)
C55 0.039(8) 0.017(9) 0.093(17) 0.011(9) 0.037(10) -0.005(6)
C56 0.057(9) 0.031(10) 0.103(19) 0.007(11) 0.048(12) -0.007(8)
C57 0.068(10) 0.029(10) 0.065(14) -0.009(9) 0.038(10) -0.005(7)
C58 0.031(7) 0.031(11) 0.11(2) 0.001(10) 0.037(10) -0.005(6)
C59 0.040(7) 0.051(11) 0.042(11) 0.007(9) 0.017(7) -0.002(7)
C60 0.039(8) 0.034(9) 0.069(13) -0.008(8) 0.029(9) -0.008(6)
C61 0.067(10) 0.073(15) 0.069(16) 0.003(12) 0.038(11) 0.003(9)
C62 0.040(7) 0.072(13) 0.041(11) 0.007(10) 0.011(7) 0.005(7)
N63 0.058(7) 0.040(10) 0.082(13) 0.014(9) 0.044(9) 0.021(7)
C64 0.062(9) 0.006(9) 0.15(2) 0.018(10) 0.072(14) 0.005(6)
O65 0.074(7) 0.048(9) 0.132(16) 0.008(9) 0.071(10) 0.002(7)
C66 0.061(9) 0.032(14) 0.045(12) -0.017(9) 0.021(9) -0.004(8)
C67 0.058(8) 0.018(10) 0.068(13) -0.001(8) 0.037(9) -0.002(7)
C68 0.054(8) 0.016(9) 0.063(13) -0.014(8) 0.035(9) -0.012(7)
C69 0.044(7) 0.030(11) 0.042(10) -0.005(8) 0.021(7) -0.009(6)
C70 0.045(8) 0.037(14) 0.063(14) -0.012(10) 0.022(9) 0.000(7)
C71 0.081(11) 0.007(10) 0.085(15) 0.002(9) 0.060(12) -0.008(8)
C72 0.063(9) 0.023(13) 0.13(2) 0.020(13) 0.057(13) 0.001(8)
C73 0.079(12) 0.073(16) 0.14(3) 0.003(16) 0.074(17) -0.012(11)
C74 0.040(8) 0.090(17) 0.14(2) -0.026(16) 0.060(12) -0.022(10)
C75 0.081(13) 0.070(17) 0.15(3) -0.041(16) 0.091(17) -0.037(12)
C76 0.063(10) 0.061(15) 0.052(13) -0.017(11) 0.032(10) -0.038(10)
O77 0.083(7) 0.033(7) 0.066(10) 0.006(7) 0.053(8) 0.009(6)
N78 0.053(6) 0.034(8) 0.048(10) 0.007(7) 0.032(7) 0.013(6)
C79 0.060(8) 0.033(9) 0.044(11) -0.011(8) 0.034(8) -0.007(7)
C80 0.073(10) 0.046(11) 0.064(13) 0.007(9) 0.046(10) -0.023(8)
C81 0.044(8) 0.067(15) 0.078(15) 0.008(11) 0.034(9) -0.012(8)
C82 0.069(9) 0.040(11) 0.049(12) 0.020(9) 0.039(10) 0.017(8)
C83 0.075(10) 0.041(10) 0.047(12) 0.003(8) 0.043(10) -0.001(8)
C84 0.087(11) 0.025(9) 0.072(14) 0.026(9) 0.055(11) 0.020(8)
C85 0.059(9) 0.074(15) 0.058(14) 0.023(11) 0.026(9) -0.001(9)
C86 0.065(9) 0.061(13) 0.067(14) 0.021(11) 0.035(10) -0.001(9)
C200 0.14(3) 0.20(4) 0.12(3) 0.03(3) 0.10(3) 0.12(3)
Cl21 0.146(6) 0.101(7) 0.149(9) -0.022(6) 0.092(7) -0.033(5)
Cl22 0.160(8) 0.172(12) 0.119(9) 0.055(9) 0.073(7) 0.067(8)
Cl23 0.101(4) 0.128(7) 0.091(6) -0.030(5) 0.055(4) -0.031(4)
C300 0.28(6) 0.13(3) 0.34(9) 0.09(4) 0.28(7) 0.11(4)
Cl31 0.157(7) 0.122(8) 0.106(7) -0.019(6) 0.086(7) -0.038(6)
Cl32 0.150(7) 0.121(9) 0.104(8) 0.014(7) 0.043(6) -0.023(6)
Cl33 0.136(6) 0.111(7) 0.098(7) 0.012(6) 0.052(5) -0.023(5)
C400 0.122(17) 0.066(19) 0.046(15) -0.014(13) 0.046(14) -0.012(14)
Cl41 0.137(5) 0.080(5) 0.085(5) 0.006(4) 0.067(5) 0.033(4)
Cl42 0.097(4) 0.070(5) 0.093(5) 0.001(4) 0.057(4) 0.012(3)
Cl43 0.108(4) 0.108(6) 0.072(5) 0.007(4) 0.038(4) -0.019(4)
C500 0.54(17) 0.12(5) 0.31(12) -0.07(6) 0.35(14) -0.11(8)
Cl51 0.110(16) 1.0(2) 0.19(4) 0.30(8) 0.05(2) -0.04(5)
Cl52 0.129(18) 0.35(6) 0.093(16) -0.05(2) 0.057(15) -0.10(3)
Cl53 0.9(3) 0.57(17) 0.46(15) 0.42(15) -0.50(18) -0.6(2)
Cl54 0.049(8) 0.86(12) 0.23(3) -0.31(6) 0.083(15) -0.09(3)
Cl55 0.43(6) 0.112(19) 0.11(2) 0.006(15) 0.16(3) -0.07(3)
Cl56 0.078(7) 0.137(14) 0.20(2) -0.050(13) 0.102(12) -0.027(8)
C601 0.18(4) 0.06(3) 0.39(11) -0.04(4) 0.18(6) -0.05(3)
C602 0.19(4) 0.05(2) 0.65(19) -0.01(5) 0.27(8) 0.00(2)
C603 0.22(6) 0.49(14) 0.14(6) -0.15(8) 0.12(5) 0.01(8)
O604 0.27(5) 0.47(11) 0.08(3) 0.12(4) -0.06(3) -0.28(7)
C605 0.08(2) 0.23(8) 0.38(12) 0.20(8) 0.00(4) -0.05(3)
C606 0.14(3) 0.7(2) 0.13(5) -0.23(10) 0.01(3) 0.10(7)
C607 0.17(4) 0.46(13) 0.65(17) 0.51(14) 0.28(8) 0.20(6)
Cl71 0.109(18) 0.09(2) 0.09(3) 0.02(2) 0.04(2) 0.035(17)
Cl72 0.093(18) 0.081(19) 0.09(2) -0.005(15) 0.027(19) -0.031(17)
Cl73 0.113(10) 0.107(16) 0.13(2) -0.021(13) 0.030(11) -0.016(10)
C801 0.10(2) 0.12(4) 0.024(17) -0.05(2) 0.024(16) -0.04(2)
C802 0.12(3) 0.06(3) 0.17(5) 0.02(3) 0.11(4) 0.02(2)
C803 0.27(8) 0.27(10) 0.40(14) 0.28(11) 0.30(10) 0.21(8)
O804 0.058(10) 0.043(13) 0.043(15) 0.017(12) 0.006(10) 0.011(9)
C805 0.06(2) 0.05(2) 0.22(8) 0.01(3) 0.03(3) 0.001(16)
C806 0.028(13) 0.07(2) 0.027(14) -0.020(14) -0.006(12) -0.019(14)
C807 0.113(10) 0.107(16) 0.13(2) -0.021(13) 0.030(11) -0.016(10)

loop_
_atom_type_symbol
_atom_type_description
_atom_type_scat_dispersion_real
_atom_type_scat_dispersion_imag
_atom_type_scat_source
C C 0.0033 0.0016 'International Tables Vol C Tables 4.2.6.8 and 6.1.1.4'
H H 0.0000 0.0000 'International Tables Vol C Tables 4.2.6.8 and 6.1.1.4'
N N 0.0061 0.0033 'International Tables Vol C Tables 4.2.6.8 and 6.1.1.4'
O O 0.0106 0.0060 'International Tables Vol C Tables 4.2.6.8 and 6.1.1.4'
S S 0.1246 0.1234 'International Tables Vol C Tables 4.2.6.8 and 6.1.1.4'
Cl Cl 0.1484 0.1585 'International Tables Vol C Tables 4.2.6.8 and 6.1.1.4'
Pd Pd -0.9988 1.0072 'International Tables Vol C Tables 4.2.6.8 and 6.1.1.4'

loop_
_geom_angle_atom_site_label_1
_geom_angle_atom_site_label_2
_geom_angle_atom_site_label_3
_geom_angle
N94 Pd N87 179.6(5)
N94 Pd S4 86.1(3)
N87 Pd S4 94.0(4)
N94 Pd S1 87.0(3)
N87 Pd S1 92.9(4)
S4 Pd S1 173.1(3)
C2 S1 Pd 105.1(7)
N3 C2 S1 171.6(17)
C5 S4 Pd 105.6(6)
N6 C5 S4 177.4(17)
C88 N87 C92 120.0
C88 N87 Pd 120.9(9)
C92 N87 Pd 119.1(9)
C89 C88 N87 120.0
C89 C88 H88A 120.0
N87 C88 H88A 120.0
C88 C89 C90 120.0
C88 C89 H89A 120.0
C90 C89 H89A 120.0
C89 C90 C91 120.0
C89 C90 H90A 120.0
C91 C90 H90A 120.0
C92 C91 C90 120.0
C92 C91 H91A 120.0
C90 C91 H91A 120.0
C91 C92 N87 120.0
C91 C92 H92A 120.0
N87 C92 H92A 120.0
C95 N94 C99 120.0
C95 N94 Pd 120.6(5)
C99 N94 Pd 119.4(5)
N94 C95 C96 120.0
N94 C95 H95A 120.0
C96 C95 H95A 120.0
C95 C96 C97 120.0
C95 C96 H96A 120.0
C97 C96 H96A 120.0
C96 C97 C98 120.0
C96 C97 H97A 120.0
C98 C97 H97A 120.0
C99 C98 C97 120.0
C99 C98 H98A 120.0
C97 C98 H98A 120.0
C98 C99 N94 120.0
C98 C99 H99A 120.0
N94 C99 H99A 120.0
C12 C11 C16 110(2)
C12 C11 H11A 109.8
C16 C11 H11A 109.7
C12 C11 H11B 109.8
C16 C11 H11B 109.8
H11A C11 H11B 108.2
C11 C12 C13 115(3)
C11 C12 H12A 108.5
C13 C12 H12A 108.5
C11 C12 H12B 108.5
C13 C12 H12B 108.5
H12A C12 H12B 107.5
C14 C13 C12 113(2)
C14 C13 H13A 108.9
C12 C13 H13A 108.9
C14 C13 H13B 108.9
C12 C13 H13B 108.9
H13A C13 H13B 107.7
C13 C14 C15 109.7(18)
C13 C14 C82 111.5(15)
C15 C14 C82 110.0(16)
C13 C14 C17 111.7(19)
C15 C14 C17 112.5(15)
C82 C14 C17 101.2(14)
C16 C15 C14 113.6(19)
C16 C15 H15A 108.9
C14 C15 H15A 108.9
C16 C15 H15B 108.8
C14 C15 H15B 108.8
H15A C15 H15B 107.7
C15 C16 C11 112.5(19)
C15 C16 H16A 123.8
C11 C16 H16A 123.8
C18 C17 C22 121.2(14)
C18 C17 C14 123(2)
C22 C17 C14 115(2)
C17 C18 C19 124(2)
C17 C18 H18A 118.1
C19 C18 H18A 118.2
C20 C19 C18 117(2)
C20 C19 C23 121.0(18)
C18 C19 C23 122(2)
C19 C20 C21 121.6(16)
C19 C20 N25 119(2)
C21 C20 N25 119(2)
C20 C21 C24 121.8(14)
C20 C21 C22 116(2)
C24 C21 C22 122(2)
C17 C22 C21 120(2)
C17 C22 H22A 120.0
C21 C22 H22A 119.9
C19 C23 H23A 109.5
C19 C23 H23B 109.5
H23A C23 H23B 109.5
C19 C23 H23C 109.5
H23A C23 H23C 109.5
H23B C23 H23C 109.5
C21 C24 H24A 109.5
C21 C24 H24B 109.5
H24A C24 H24B 109.5
C21 C24 H24C 109.4
H24A C24 H24C 109.5
H24B C24 H24C 109.5
C26 N25 C20 126.9(17)
C26 N25 H25A 116.6
C20 N25 H25A 116.6
O27 C26 N25 127.5(16)
O27 C26 C28 120.0(19)
N25 C26 C28 112(2)
C29 C28 C33 121.1(16)
C29 C28 C26 122.3(14)
C33 C28 C26 116.5(19)
C30 C29 C28 119.6(14)
C30 C29 H29A 120.2
C28 C29 H29A 120.2
C29 C30 C31 122(2)
C29 C30 C38 121.3(14)
C31 C30 C38 115.3(17)
C32 C31 C30 120.5(16)
C32 C31 H31A 119.8
C30 C31 H31A 119.7
C31 C32 C33 118.3(14)
C31 C32 C34 122.0(18)
C33 C32 C34 119(2)
C32 C33 C28 117(2)
C32 C33 H33A 121.4
C28 C33 H33A 121.4
C37 C34 C36 112(2)
C37 C34 C32 111.0(15)
C36 C34 C32 111.0(19)
C37 C34 C35 116(2)
C36 C34 C35 104.3(18)
C32 C34 C35 102(2)
C34 C35 H35A 109.4
C34 C35 H35B 109.5
H35A C35 H35B 109.5
C34 C35 H35C 109.5
H35A C35 H35C 109.5
H35B C35 H35C 109.5
C34 C36 H36A 109.5
C34 C36 H36B 109.5
H36A C36 H36B 109.5
C34 C36 H36C 109.5
H36A C36 H36C 109.5
H36B C36 H36C 109.5
C34 C37 H37A 109.4
C34 C37 H37B 109.5
H37A C37 H37B 109.5
C34 C37 H37C 109.5
H37A C37 H37C 109.5
H37B C37 H37C 109.5
O39 C38 N40 124.8(16)
O39 C38 C30 126.5(14)
N40 C38 C30 108.7(14)
C38 N40 C41 121.3(15)
C38 N40 H40A 119.4
C41 N40 H40A 119.3
C46 C41 C42 126.5(14)
C46 C41 N40 120.2(16)
C42 C41 N40 113.2(16)
C47 C42 C41 125.1(17)
C47 C42 C43 122(2)
C41 C42 C43 113.1(16)
C44 C43 C42 121.0(17)
C44 C43 H43A 119.5
C42 C43 H43A 119.5
C45 C44 C43 121.1(16)
C45 C44 C49 119.2(19)
C43 C44 C49 118.5(18)
C44 C45 C46 119.1(19)
C44 C45 H45A 120.5
C46 C45 H45A 120.5
C41 C46 C45 119.1(18)
C41 C46 C48 121.6(15)
C45 C46 C48 119.3(19)
C42 C47 H47A 109.5
C42 C47 H47B 109.5
H47A C47 H47B 109.5
C42 C47 H47C 109.5
H47A C47 H47C 109.5
H47B C47 H47C 109.5
C46 C48 H48A 109.5
C46 C48 H48B 109.5
H48A C48 H48B 109.5
C46 C48 H48C 109.5
H48A C48 H48C 109.5
H48B C48 H48C 109.5
C44 C49 C50 111.9(15)
C44 C49 C55 106.4(12)
C50 C49 C55 110.5(15)
C44 C49 C54 108.8(15)
C50 C49 C54 105.2(15)
C55 C49 C54 114.0(14)
C51 C50 C49 114.6(17)
C51 C50 H50A 108.6
C49 C50 H50A 108.6
C51 C50 H50B 108.6
C49 C50 H50B 108.6
H50A C50 H50B 107.6
C50 C51 C52 110.0(19)
C50 C51 H51A 109.7
C52 C51 H51A 109.7
C50 C51 H51B 109.7
C52 C51 H51B 109.6
H51A C51 H51B 108.2
C53 C52 C51 109.4(19)
C53 C52 H52A 109.8
C51 C52 H52A 109.8
C53 C52 H52B 109.8
C51 C52 H52B 109.8
H52A C52 H52B 108.2
C52 C53 C54 114(2)
C52 C53 H53A 108.8
C54 C53 H53A 108.7
C52 C53 H53B 108.7
C54 C53 H53B 108.6
H53A C53 H53B 107.6
C53 C54 C49 113.3(17)
C53 C54 H54A 109.0
C49 C54 H54A 108.9
C53 C54 H54B 108.9
C49 C54 H54B 108.9
H54A C54 H54B 107.7
C56 C55 C60 118.3(16)
C56 C55 C49 118.9(19)
C60 C55 C49 123(2)
C55 C56 C57 124(2)
C55 C56 H56A 117.8
C57 C56 H56A 117.8
C58 C57 C61 126.3(17)
C58 C57 C56 114(2)
C61 C57 C56 119(2)
C59 C58 C57 123.8(14)
C59 C58 N63 116.9(19)
C57 C58 N63 119(2)
C58 C59 C60 117.9(17)
C58 C59 C62 123.4(14)
C60 C59 C62 118.3(17)
C55 C60 C59 121.0(19)
C55 C60 H60A 119.5
C59 C60 H60A 119.5
C57 C61 H61A 109.5
C57 C61 H61B 109.4
H61A C61 H61B 109.5
C57 C61 H61C 109.5
H61A C61 H61C 109.5
H61B C61 H61C 109.5
C59 C62 H62A 109.4
C59 C62 H62B 109.5
H62A C62 H62B 109.5
C59 C62 H62C 109.5
H62A C62 H62C 109.5
H62B C62 H62C 109.5
C64 N63 C58 124.7(16)
C64 N63 H63A 117.6
C58 N63 H63A 117.6
O65 C64 N63 123.3(14)
O65 C64 C66 120.8(18)
N63 C64 C66 115.3(16)
C67 C66 C71 124.4(16)
C67 C66 C64 116.9(15)
C71 C66 C64 118.6(18)
C66 C67 C68 118.5(14)
C66 C67 H67A 120.7
C68 C67 H67A 120.7
C69 C68 C67 117.0(16)
C69 C68 C76 119.3(14)
C67 C68 C76 123.7(14)
C70 C69 C68 123.6(15)
C70 C69 H69A 118.2
C68 C69 H69A 118.2
C69 C70 C71 116.5(14)
C69 C70 C72 123.2(16)
C71 C70 C72 120(2)
C66 C71 C70 119.8(18)
C66 C71 H71A 120.1
C70 C71 H71A 120.1
C70 C72 C74 114(2)
C70 C72 C75 113.5(18)
C74 C72 C75 112(2)
C70 C72 C73 107(2)
C74 C72 C73 103.5(19)
C75 C72 C73 106(2)
C72 C73 H73A 109.5
C72 C73 H73B 109.5
H73A C73 H73B 109.5
C72 C73 H73C 109.5
H73A C73 H73C 109.5
H73B C73 H73C 109.5
C72 C74 H74A 109.4
C72 C74 H74B 109.5
H74A C74 H74B 109.5
C72 C74 H74C 109.5
H74A C74 H74C 109.5
H74B C74 H74C 109.5
C72 C75 H75A 109.4
C72 C75 H75B 109.5
H75A C75 H75B 109.5
C72 C75 H75C 109.5
H75A C75 H75C 109.5
H75B C75 H75C 109.5
O77 C76 N78 126.1(19)
O77 C76 C68 122.5(16)
N78 C76 C68 111.1(18)
C76 N78 C79 121.9(15)
C76 N78 H78A 119.0
C79 N78 H78A 119.1
C80 C79 C84 121.2(16)
C80 C79 N78 122.0(16)
C84 C79 N78 116.7(16)
C79 C80 C81 117.3(18)
C79 C80 C85 120.8(16)
C81 C80 C85 121.8(19)
C82 C81 C80 121(2)
C82 C81 H81A 119.6
C80 C81 H81A 119.7
C83 C82 C81 121.4(18)
C83 C82 C14 123.1(17)
C81 C82 C14 115.5(19)
C82 C83 C84 118.2(18)
C82 C83 H83A 120.9
C84 C83 H83A 120.9
C79 C84 C83 121.0(19)
C79 C84 C86 123.8(16)
C83 C84 C86 115.1(16)
C80 C85 H85A 109.5
C80 C85 H85B 109.5
H85A C85 H85B 109.5
C80 C85 H85C 109.4
H85A C85 H85C 109.5
H85B C85 H85C 109.5
C84 C86 H86A 109.4
C84 C86 H86B 109.5
H86A C86 H86B 109.5
C84 C86 H86C 109.5
H86A C86 H86C 109.5
H86B C86 H86C 109.5
Cl23 C200 Cl22 123(2)
Cl23 C200 Cl21 104.7(18)
Cl22 C200 Cl21 95(2)
Cl23 C200 H20A 110.9
Cl22 C200 H20A 110.9
Cl21 C200 H20A 110.9
Cl31 C300 Cl32 123(5)
Cl31 C300 Cl33 109(3)
Cl32 C300 Cl33 107(2)
Cl31 C300 H30A 105.4
Cl32 C300 H30A 105.4
Cl33 C300 H30A 105.4
Cl41 C400 Cl42 108.9(14)
Cl41 C400 Cl43 110.8(17)
Cl42 C400 Cl43 103.8(13)
Cl41 C400 H40B 111.1
Cl42 C400 H40B 111.0
Cl43 C400 H40B 111.0
Cl51 C500 Cl53 113(2)
Cl51 C500 Cl52 108.3(16)
Cl53 C500 Cl52 106.9(18)
Cl51 C500 H50C 109.4
Cl53 C500 H50C 109.5
Cl52 C500 H50C 109.2
C603 C601 H60B 109.6
C603 C601 H60C 109.1
H60B C601 H60C 109.5
C603 C601 H60D 109.7
H60B C601 H60D 109.5
H60C C601 H60D 109.5
C603 C602 H60E 109.5
C603 C602 H60F 109.3
H60E C602 H60F 109.5
C603 C602 H60G 109.7
H60E C602 H60G 109.5
H60F C602 H60G 109.5
O604 C603 C602 116(5)
O604 C603 C601 87(7)
C602 C603 C601 89(4)
O604 C603 H60H 119.2
C602 C603 H60H 118.7
C601 C603 H60H 119.1
C603 O604 C605 116(6)
C606 C605 C607 110(2)
C606 C605 O604 120(6)
C607 C605 O604 101(5)
C606 C605 H60I 108.1
C607 C605 H60I 108.5
O604 C605 H60I 108.6
C605 C606 H60J 110.6
C605 C606 H60K 108.7
H60J C606 H60K 109.5
C605 C606 H60L 109.1
H60J C606 H60L 109.5
H60K C606 H60L 109.5
C605 C607 H60M 109.3
C605 C607 H60N 109.1
H60M C607 H60N 109.5
C605 C607 H60O 109.9
H60M C607 H60O 109.5
H60N C607 H60O 109.5
Cl72 C700 Cl73 107(3)
Cl72 C700 Cl71 132(5)
Cl73 C700 Cl71 102(3)
Cl72 C700 H70A 104.1
Cl73 C700 H70A 104.0
Cl71 C700 H70A 104.0
C803 C801 H80B 109.4
C803 C801 H80C 109.3
H80B C801 H80C 109.5
C803 C801 H80D 109.6
H80B C801 H80D 109.5
H80C C801 H80D 109.5
C803 C802 H80E 109.6
C803 C802 H80F 109.3
H80E C802 H80F 109.5
C803 C802 H80G 109.5
H80E C802 H80G 109.5
H80F C802 H80G 109.5
C802 C803 C801 93(2)
C802 C803 O804 95(4)
C801 C803 O804 92(4)
C802 C803 H80H 122.9
C801 C803 H80H 122.9
O804 C803 H80H 123.0
C805 O804 C803 115(3)
O804 C805 C806 117(3)
O804 C805 H80I 105.1
C806 C805 H80I 105.1
C805 C806 H80J 109.5
C805 C806 H80K 109.5
H80J C806 H80K 109.5
C805 C806 H80L 109.5
H80J C806 H80L 109.5
H80K C806 H80L 109.5

loop_
_geom_bond_atom_site_label_1
_geom_bond_atom_site_label_2
_geom_bond_distance
Pd N94 2.007(8)
Pd N87 2.028(11)
Pd S4 2.319(4)
Pd S1 2.336(4)
S1 C2 1.63(2)
C2 N3 1.19(3)
S4 C5 1.69(3)
C5 N6 1.11(3)
N87 C88 1.3900
N87 C92 1.3900
C88 C89 1.3900
C88 H88A 0.9500
C89 C90 1.3900
C89 H89A 0.9500
C90 C91 1.3900
C90 H90A 0.9500
C91 C92 1.3900
C91 H91A 0.9500
C92 H92A 0.9500
N94 C95 1.3900
N94 C99 1.3900
C95 C96 1.3900
C95 H95A 0.9500
C96 C97 1.3900
C96 H96A 0.9500
C97 C98 1.3900
C97 H97A 0.9500
C98 C99 1.3900
C98 H98A 0.9500
C99 H99A 0.9500
C11 C12 1.39(4)
C11 C16 1.62(4)
C11 H11A 0.9900
C11 H11B 0.9900
C12 C13 1.59(3)
C12 H12A 0.9900
C12 H12B 0.9900
C13 C14 1.43(3)
C13 H13A 0.9900
C13 H13B 0.9900
C14 C15 1.55(3)
C14 C82 1.59(3)
C14 C17 1.633(19)
C15 C16 1.46(3)
C15 H15A 0.9900
C15 H15B 0.9900
C16 H16A 0.9500
C17 C18 1.26(4)
C17 C22 1.37(4)
C18 C19 1.43(3)
C18 H18A 0.9500
C19 C20 1.37(4)
C19 C23 1.46(4)
C20 C21 1.40(4)
C20 N25 1.45(2)
C21 C24 1.44(3)
C21 C22 1.45(2)
C22 H22A 0.9500
C23 H23A 0.9800
C23 H23B 0.9800
C23 H23C 0.9800
C24 H24A 0.9800
C24 H24B 0.9800
C24 H24C 0.9800
N25 C26 1.31(3)
N25 H25A 0.8800
C26 O27 1.24(3)
C26 C28 1.54(2)
C28 C29 1.42(3)
C28 C33 1.44(3)
C29 C30 1.28(3)
C29 H29A 0.9500
C30 C31 1.43(3)
C30 C38 1.55(3)
C31 C32 1.40(3)
C31 H31A 0.9500
C32 C33 1.43(3)
C32 C34 1.55(3)
C33 H33A 0.9500
C34 C37 1.47(4)
C34 C36 1.54(3)
C34 C35 1.60(4)
C35 H35A 0.9800
C35 H35B 0.9800
C35 H35C 0.9800
C36 H36A 0.9800
C36 H36B 0.9800
C36 H36C 0.9800
C37 H37A 0.9800
C37 H37B 0.9800
C37 H37C 0.9800
C38 O39 1.21(2)
C38 N40 1.43(2)
N40 C41 1.47(2)
N40 H40A 0.8800
C41 C46 1.38(3)
C41 C42 1.40(3)
C42 C47 1.36(3)
C42 C43 1.47(2)
C43 C44 1.42(3)
C43 H43A 0.9500
C44 C45 1.40(3)
C44 C49 1.53(2)
C45 C46 1.40(2)
C45 H45A 0.9500
C46 C48 1.55(3)
C47 H47A 0.9800
C47 H47B 0.9800
C47 H47C 0.9800
C48 H48A 0.9800
C48 H48B 0.9800
C48 H48C 0.9800
C49 C50 1.57(3)
C49 C55 1.57(2)
C49 C54 1.58(3)
C50 C51 1.43(3)
C50 H50A 0.9900
C50 H50B 0.9900
C51 C52 1.59(4)
C51 H51A 0.9900
C51 H51B 0.9900
C52 C53 1.49(4)
C52 H52A 0.9900
C52 H52B 0.9900
C53 C54 1.54(3)
C53 H53A 0.9900
C53 H53B 0.9900
C54 H54A 0.9900
C54 H54B 0.9900
C55 C56 1.34(4)
C55 C60 1.37(3)
C56 C57 1.41(3)
C56 H56A 0.9500
C57 C58 1.37(3)
C57 C61 1.40(3)
C58 C59 1.37(3)
C58 N63 1.49(2)
C59 C60 1.39(2)
C59 C62 1.53(3)
C60 H60A 0.9500
C61 H61A 0.9800
C61 H61B 0.9800
C61 H61C 0.9800
C62 H62A 0.9800
C62 H62B 0.9800
C62 H62C 0.9800
N63 C64 1.31(3)
N63 H63A 0.8800
C64 O65 1.27(3)
C64 C66 1.56(2)
C66 C67 1.35(3)
C66 C71 1.36(3)
C67 C68 1.46(2)
C67 H67A 0.9500
C68 C69 1.42(2)
C68 C76 1.47(3)
C69 C70 1.38(3)
C69 H69A 0.9500
C70 C71 1.46(2)
C70 C72 1.46(3)
C71 H71A 0.9500
C72 C74 1.47(4)
C72 C75 1.54(3)
C72 C73 1.69(4)
C73 H73A 0.9800
C73 H73B 0.9800
C73 H73C 0.9800
C74 H74A 0.9800
C74 H74B 0.9800
C74 H74C 0.9800
C75 H75A 0.9800
C75 H75B 0.9800
C75 H75C 0.9800
C76 O77 1.17(3)
C76 N78 1.39(2)
N78 C79 1.43(2)
N78 H78A 0.8800
C79 C80 1.38(3)
C79 C84 1.39(3)
C80 C81 1.42(3)
C80 C85 1.50(3)
C81 C82 1.41(3)
C81 H81A 0.9500
C82 C83 1.34(3)
C83 C84 1.43(2)
C83 H83A 0.9500
C84 C86 1.55(3)
C85 H85A 0.9800
C85 H85B 0.9800
C85 H85C 0.9800
C86 H86A 0.9800
C86 H86B 0.9800
C86 H86C 0.9800
C200 Cl23 1.46(3)
C200 Cl22 1.80(4)
C200 Cl21 2.07(5)
C200 H20A 1.0000
C300 Cl31 1.60(5)
C300 Cl32 1.69(6)
C300 Cl33 1.83(7)
C300 H30A 1.0000
C400 Cl41 1.64(3)
C400 Cl42 1.83(3)
C400 Cl43 1.84(3)
C400 H40B 1.0000
C500 Cl51 1.65(2)
C500 Cl53 1.67(2)
C500 Cl52 1.71(2)
C500 H50C 1.0000
C601 C603 1.78(10)
C601 H60B 0.9800
C601 H60C 0.9800
C601 H60D 0.9800
C602 C603 1.53(2)
C602 H60E 0.9800
C602 H60F 0.9800
C602 H60G 0.9800
C603 O604 1.34(8)
C603 H60H 1.0000
O604 C605 1.60(9)
C605 C606 1.53(2)
C605 C607 1.54(2)
C605 H60I 1.0000
C606 H60J 0.9800
C606 H60K 0.9800
C606 H60L 0.9800
C607 H60M 0.9800
C607 H60N 0.9800
C607 H60O 0.9800
C700 Cl72 1.65(2)
C700 Cl73 1.65(2)
C700 Cl71 1.65(2)
C700 H70A 1.0000
C801 C803 1.67(6)
C801 H80B 0.9800
C801 H80C 0.9800
C801 H80D 0.9800
C802 C803 1.53(2)
C802 H80E 0.9800
C802 H80F 0.9800
C802 H80G 0.9800
C803 O804 1.73(8)
C803 H80H 1.0000
O804 C805 1.32(5)
C805 C806 1.55(2)
C805 H80I 1.0000
C806 H80J 0.9800
C806 H80K 0.9800
C806 H80L 0.9800

loop_
_geom_hbond_atom_site_label_D
_geom_hbond_atom_site_label_H
_geom_hbond_atom_site_label_A
_geom_hbond_distance_DH
_geom_hbond_distance_HA
_geom_hbond_distance_DA
_geom_hbond_angle_DHA
N25 H25A N3 0.88 2.30 3.18(3) 171.7
N40 H40A N3 0.88 2.21 3.08(3) 167.8
N63 H63A N6 0.88 2.28 3.16(3) 172.5
N78 H78A N6 0.88 2.21 3.08(2) 170.8

loop_
_geom_torsion_atom_site_label_1
_geom_torsion_atom_site_label_2
_geom_torsion_atom_site_label_3
_geom_torsion_atom_site_label_4
_geom_torsion
N94 Pd S1 C2 -166.7(8)
N87 Pd S1 C2 12.9(8)
S4 Pd S1 C2 -165(2)
Pd S1 C2 N3 -78(12)
N94 Pd S4 C5 -166.6(8)
N87 Pd S4 C5 13.8(9)
S1 Pd S4 C5 -169(2)
Pd S4 C5 N6 -178(100)
N94 Pd N87 C88 158(100)
S4 Pd N87 C88 -95.8(6)
S1 Pd N87 C88 84.4(7)
N94 Pd N87 C92 -24(63)
S4 Pd N87 C92 81.6(7)
S1 Pd N87 C92 -98.1(7)
C92 N87 C88 C89 0.0
Pd N87 C88 C89 177.4(8)
N87 C88 C89 C90 0.0
C88 C89 C90 C91 0.0
C89 C90 C91 C92 0.0
C90 C91 C92 N87 0.0
C88 N87 C92 C91 0.0
Pd N87 C92 C91 -177.5(8)
N87 Pd N94 C95 13(63)
S4 Pd N94 C95 -92.6(5)
S1 Pd N94 C95 87.2(5)
N87 Pd N94 C99 -167(100)
S4 Pd N94 C99 87.2(5)
S1 Pd N94 C99 -93.0(5)
C99 N94 C95 C96 0.0
Pd N94 C95 C96 179.8(6)
N94 C95 C96 C97 0.0
C95 C96 C97 C98 0.0
C96 C97 C98 C99 0.0
C97 C98 C99 N94 0.0
C95 N94 C99 C98 0.0
Pd N94 C99 C98 -179.8(6)
C16 C11 C12 C13 50(2)
C11 C12 C13 C14 -55(2)
C12 C13 C14 C15 52(2)
C12 C13 C14 C82 173.6(16)
C12 C13 C14 C17 -74(2)
C13 C14 C15 C16 -54.3(18)
C82 C14 C15 C16 -177.3(15)
C17 C14 C15 C16 71(2)
C14 C15 C16 C11 53(2)
C12 C11 C16 C15 -51(2)
C13 C14 C17 C18 -28(3)
C15 C14 C17 C18 -152(2)
C82 C14 C17 C18 91(2)
C13 C14 C17 C22 160(2)
C15 C14 C17 C22 37(3)
C82 C14 C17 C22 -81(2)
C22 C17 C18 C19 -5(3)
C14 C17 C18 C19 -175.7(18)
C17 C18 C19 C20 7(3)
C17 C18 C19 C23 -179(2)
C18 C19 C20 C21 -9(3)
C23 C19 C20 C21 177(2)
C18 C19 C20 N25 175.1(16)
C23 C19 C20 N25 1(3)
C19 C20 C21 C24 -179(2)
N25 C20 C21 C24 -3(3)
C19 C20 C21 C22 9(3)
N25 C20 C21 C22 -175.5(16)
C18 C17 C22 C21 4(3)
C14 C17 C22 C21 175.8(16)
C20 C21 C22 C17 -6(3)
C24 C21 C22 C17 -178(2)
C19 C20 N25 C26 54(3)
C21 C20 N25 C26 -122(3)
C20 N25 C26 O27 5(5)
C20 N25 C26 C28 -166(2)
O27 C26 C28 C29 -139(2)
N25 C26 C28 C29 33(3)
O27 C26 C28 C33 39(4)
N25 C26 C28 C33 -150(2)
C33 C28 C29 C30 10(3)
C26 C28 C29 C30 -173(2)
C28 C29 C30 C31 -12(4)
C28 C29 C30 C38 -178.7(19)
C29 C30 C31 C32 9(4)
C38 C30 C31 C32 177(2)
C30 C31 C32 C33 -4(4)
C30 C31 C32 C34 171(2)
C31 C32 C33 C28 2(3)
C34 C32 C33 C28 -173(2)
C29 C28 C33 C32 -5(3)
C26 C28 C33 C32 178(2)
C31 C32 C34 C37 -119(3)
C33 C32 C34 C37 55(3)
C31 C32 C34 C36 6(3)
C33 C32 C34 C36 -180(2)
C31 C32 C34 C35 117(3)
C33 C32 C34 C35 -69(2)
C29 C30 C38 O39 142(2)
C31 C30 C38 O39 -26(3)
C29 C30 C38 N40 -41(3)
C31 C30 C38 N40 152(2)
O39 C38 N40 C41 -5(3)
C30 C38 N40 C41 178.2(17)
C38 N40 C41 C46 -70(2)
C38 N40 C41 C42 113.6(18)
C46 C41 C42 C47 177.7(18)
N40 C41 C42 C47 -6(2)
C46 C41 C42 C43 -2(2)
N40 C41 C42 C43 174.3(12)
C47 C42 C43 C44 -175.3(16)
C41 C42 C43 C44 4(2)
C42 C43 C44 C45 -6(2)
C42 C43 C44 C49 -173.0(12)
C43 C44 C45 C46 4(2)
C49 C44 C45 C46 171.6(13)
C42 C41 C46 C45 1(2)
N40 C41 C46 C45 -175.1(13)
C42 C41 C46 C48 178.5(16)
N40 C41 C46 C48 3(2)
C44 C45 C46 C41 -2(2)
C44 C45 C46 C48 -179.8(15)
C45 C44 C49 C50 158.3(15)
C43 C44 C49 C50 -34.2(19)
C45 C44 C49 C55 -81(2)
C43 C44 C49 C55 86.6(19)
C45 C44 C49 C54 42.5(18)
C43 C44 C49 C54 -150.1(14)
C44 C49 C50 C51 -177.2(17)
C55 C49 C50 C51 64(2)
C54 C49 C50 C51 -59.2(19)
C49 C50 C51 C52 63(2)
C50 C51 C52 C53 -57(2)
C51 C52 C53 C54 51(2)
C52 C53 C54 C49 -52(2)
C44 C49 C54 C53 170.4(15)
C50 C49 C54 C53 50.4(17)
C55 C49 C54 C53 -71(2)
C44 C49 C55 C56 89(2)
C50 C49 C55 C56 -149.7(17)
C54 C49 C55 C56 -31(2)
C44 C49 C55 C60 -86(2)
C50 C49 C55 C60 36(2)
C54 C49 C55 C60 154.2(16)
C60 C55 C56 C57 5(3)
C49 C55 C56 C57 -170.0(15)
C55 C56 C57 C58 -6(3)
C55 C56 C57 C61 178.6(19)
C61 C57 C58 C59 -178(2)
C56 C57 C58 C59 7(3)
C61 C57 C58 N63 -9(3)
C56 C57 C58 N63 176.0(15)
C57 C58 C59 C60 -6(3)
N63 C58 C59 C60 -175.6(15)
C57 C58 C59 C62 -178.4(18)
N63 C58 C59 C62 12(3)
C56 C55 C60 C59 -4(2)
C49 C55 C60 C59 170.8(15)
C58 C59 C60 C55 4(2)
C62 C59 C60 C55 176.9(16)
C59 C58 N63 C64 -128(2)
C57 C58 N63 C64 62(3)
C58 N63 C64 O65 8(4)
C58 N63 C64 C66 -164(2)
O65 C64 C66 C67 -147(2)
N63 C64 C66 C67 24(3)
O65 C64 C66 C71 37(3)
N63 C64 C66 C71 -151(2)
C71 C66 C67 C68 -3(3)
C64 C66 C67 C68 -178(2)
C66 C67 C68 C69 1(3)
C66 C67 C68 C76 179(2)
C67 C68 C69 C70 4(3)
C76 C68 C69 C70 -174.7(18)
C68 C69 C70 C71 -6(3)
C68 C69 C70 C72 177(2)
C67 C66 C71 C70 0(4)
C64 C66 C71 C70 175(2)
C69 C70 C71 C66 4(3)
C72 C70 C71 C66 -179(2)
C69 C70 C72 C74 -132(2)
C71 C70 C72 C74 51(3)
C69 C70 C72 C75 -3(4)
C71 C70 C72 C75 -180(2)
C69 C70 C72 C73 115(2)
C71 C70 C72 C73 -62(3)
C69 C68 C76 O77 -34(3)
C67 C68 C76 O77 148(2)
C69 C68 C76 N78 151.8(18)
C67 C68 C76 N78 -26(3)
O77 C76 N78 C79 -5(3)
C68 C76 N78 C79 169.4(16)
C76 N78 C79 C80 -69(2)
C76 N78 C79 C84 109.4(19)
C84 C79 C80 C81 3(2)
N78 C79 C80 C81 -178.3(15)
C84 C79 C80 C85 179.7(16)
N78 C79 C80 C85 -2(2)
C79 C80 C81 C82 -1(3)
C85 C80 C81 C82 -177.3(17)
C80 C81 C82 C83 -3(3)
C80 C81 C82 C14 178.2(15)
C13 C14 C82 C83 -138.7(19)
C15 C14 C82 C83 -17(2)
C17 C14 C82 C83 102(2)
C13 C14 C82 C81 40(2)
C15 C14 C82 C81 162.0(15)
C17 C14 C82 C81 -79(2)
C81 C82 C83 C84 4(2)
C14 C82 C83 C84 -176.9(13)
C80 C79 C84 C83 -2(2)
N78 C79 C84 C83 179.6(13)
C80 C79 C84 C86 176.0(16)
N78 C79 C84 C86 -2(2)
C82 C83 C84 C79 -2(2)
C82 C83 C84 C86 179.9(15)
C602 C603 O604 C605 -113(7)
C601 C603 O604 C605 160(7)
C603 O604 C605 C606 -15(10)
C603 O604 C605 C607 -136(8)
C802 C803 O804 C805 174(3)
C801 C803 O804 C805 -93(3)
C803 O804 C805 C806 -63(5)
